data_4113881
loop_
_publ_author_name
'Amos B. Smith'
'Naoki Kanoh'
'Haruaki Ishiyama'
'Noriaki Minakawa'
'Jon D. Rainier'
'Richard A. Hartz'
'Young Shin Cho'
'Haifeng Cui'
'William H. Moser'

_publ_contact_author_address
;
Department of Chemistry
University of Pennsylvania
3301 Spruce St.
Philadelphia, PA 19104
USA
;
_publ_contact_author_email smithab@sas.upenn.edu
_publ_contact_author_name
;
Dr. Amos B. Smith III
;
_publ_contact_author_phone 1-215-898-4860
_publ_section_title
;
 Tremorgenic Indole Alkaloids. The Total Synthesis of (-)-Penitrem D
;
_journal_name_full 'Journal of the American Chemical Society'
_journal_page_first 8228
_journal_page_last 8237
_journal_paper_doi 10.1021/ja034842k
_journal_volume 125
_journal_year 2003
_chemical_formula_sum 'C17 H26 O3'
_chemical_formula_weight 278.38
_chemical_melting_point 379(1)
_chemical_name_systematic
;
3-isopropenyl-6a-methyl-2,3,4a,5,6,6a,7,8,9,10-decahydro-benzo[f]chromene-2,
10a-diol
;
_space_group_IT_number 19
_symmetry_cell_setting orthorhombic
_symmetry_Int_Tables_number 19
_symmetry_space_group_name_Hall 'P 2ac 2ab'
_symmetry_space_group_name_H-M 'P 21 21 21'
_atom_sites_solution_hydrogens geom
_atom_sites_solution_primary direct
_atom_sites_solution_secondary difmap
_audit_creation_method SHELXL
_cell_angle_alpha 90.00
_cell_angle_beta 90.00
_cell_angle_gamma 90.00
_cell_formula_units_Z 4
_cell_length_a 10.3925(14)
_cell_length_b 23.112(2)
_cell_length_c 6.4688(10)
_cell_measurement_temperature 296(2)
_cell_volume 1553.8(3)
_computing_structure_refinement 'SHELXL-93 (Sheldrick, 1993)'
_computing_structure_solution 'SIR92 (Altomare, 1993)'
_diffrn_ambient_temperature 296(2)
_diffrn_measurement_device 'image plate area detector'
_diffrn_measurement_device_type 'Rigaku R-AXIS IIc'
_diffrn_measurement_method 'phi oscillations'
_diffrn_radiation_monochromator graphite
_diffrn_radiation_source 'rotating anode'
_diffrn_radiation_type MoK\a
_diffrn_radiation_wavelength 0.71069
_diffrn_reflns_av_R_equivalents 0.0416
_diffrn_reflns_av_sigmaI/netI 0.0306
_diffrn_reflns_limit_h_max 12
_diffrn_reflns_limit_h_min -12
_diffrn_reflns_limit_k_max 24
_diffrn_reflns_limit_k_min -27
_diffrn_reflns_limit_l_max 7
_diffrn_reflns_limit_l_min -7
_diffrn_reflns_number 8904
_diffrn_reflns_theta_max 25.33
_diffrn_reflns_theta_min 2.64
_exptl_absorpt_coefficient_mu 0.080
_exptl_absorpt_correction_type none
_exptl_crystal_colour colorless
_exptl_crystal_density_diffrn 1.190
_exptl_crystal_F_000 608
_exptl_crystal_preparation benzene
_exptl_crystal_size_max 0.32
_exptl_crystal_size_mid 0.22
_exptl_crystal_size_min 0.10
_refine_diff_density_max 0.216
_refine_diff_density_min -0.263
_refine_diff_density_rms 0.048
_refine_ls_abs_structure_details 'Flack H D (1983), Acta Cryst. A39, 876-881'
_refine_ls_abs_structure_Flack -1.72(279)
_refine_ls_extinction_coef 0.0289(53)
_refine_ls_extinction_expression Fc^*^=kFc[1+0.001xFc^2^\l^3^/sin(2\q)]^-1/4^
_refine_ls_extinction_method SHELXL
_refine_ls_goodness_of_fit_all 1.130
_refine_ls_goodness_of_fit_obs 1.170
_refine_ls_hydrogen_treatment constr
_refine_ls_matrix_type full
_refine_ls_number_parameters 186
_refine_ls_number_reflns 2791
_refine_ls_number_restraints 0
_refine_ls_restrained_S_all 1.130
_refine_ls_restrained_S_obs 1.170
_refine_ls_R_factor_all 0.0923
_refine_ls_R_factor_obs 0.0821
_refine_ls_shift/esd_max 0.000
_refine_ls_shift/esd_mean 0.000
_refine_ls_structure_factor_coef Fsqd
_refine_ls_weighting_details 'w=1/[\s^2^(Fo^2^)+(0.0910P)^2^+0.8389P] where P=(Fo^2^+2Fc^2^)/3'
_refine_ls_weighting_scheme calc
_refine_ls_wR_factor_all 0.2098
_refine_ls_wR_factor_obs 0.2017
_reflns_number_observed 2421
_reflns_number_total 2791
_reflns_observed_criterion >2sigma(I)
_cod_data_source_file ja034842ksi20030224_044947_4.cif
_cod_data_source_block Cmpd(-)29
_cod_depositor_comments
;
The following automatic conversions were performed:

'_refine_ls_weighting_scheme' value 'calc
w=1/[\s^2^(Fo^2^)+(0.0910P)^2^+0.8389P] where P=(Fo^2^+2Fc^2^)/3' was
changed to 'calc'. New tag '_refine_ls_weighting_details' was
created. The value of the new tag was set to
'w=1/[\s^2^(Fo^2^)+(0.0910P)^2^+0.8389P] where P=(Fo^2^+2Fc^2^)/3'.

Automatic conversion script
Id: cif_fix_values 3143 2015-03-26 13:38:13Z robertas 
;
_cod_original_sg_symbol_H-M 'P 21 21 21 '
_cod_database_code 4113881

loop_
_symmetry_equiv_pos_as_xyz
'x, y, z'
'-x+1/2, -y, z+1/2'
'x+1/2, -y+1/2, -z'
'-x, y+1/2, -z+1/2'

loop_
_atom_site_aniso_label
_atom_site_aniso_U_11
_atom_site_aniso_U_22
_atom_site_aniso_U_33
_atom_site_aniso_U_23
_atom_site_aniso_U_13
_atom_site_aniso_U_12
C1 0.038(2) 0.059(2) 0.078(3) -0.010(2) -0.007(2) -0.002(2)
C2 0.039(2) 0.054(2) 0.070(3) 0.000(2) -0.002(2) 0.007(2)
C3 0.037(2) 0.057(2) 0.071(3) -0.005(2) -0.002(2) -0.005(2)
C4 0.039(2) 0.054(2) 0.064(2) 0.002(2) 0.000(2) -0.001(2)
C5 0.039(2) 0.068(2) 0.075(3) -0.007(2) 0.006(2) 0.000(2)
C6 0.050(2) 0.078(3) 0.098(4) -0.017(3) -0.007(2) 0.007(2)
C7 0.055(2) 0.071(3) 0.091(3) -0.009(3) 0.001(2) 0.013(2)
C8 0.064(2) 0.058(2) 0.067(3) -0.002(2) 0.013(2) 0.002(2)
C9 0.045(2) 0.066(2) 0.064(3) -0.003(2) 0.011(2) -0.008(2)
C10 0.057(2) 0.080(3) 0.074(3) -0.015(3) 0.005(2) -0.016(2)
C11 0.076(3) 0.092(3) 0.077(3) -0.020(3) 0.003(3) -0.020(3)
C12 0.101(4) 0.074(3) 0.081(4) -0.020(3) 0.015(3) -0.010(3)
C13 0.083(3) 0.066(3) 0.079(3) -0.006(3) 0.011(3) 0.002(2)
C14 0.041(2) 0.073(3) 0.105(4) -0.019(3) -0.012(2) -0.001(2)
C15 0.060(3) 0.096(3) 0.098(4) -0.031(3) -0.016(3) 0.012(2)
C16 0.126(5) 0.075(3) 0.173(7) -0.024(4) -0.070(5) 0.022(3)
C17 0.094(3) 0.075(3) 0.069(3) 0.012(2) 0.010(3) -0.006(3)
O1 0.0351(13) 0.066(2) 0.082(2) -0.014(2) -0.0057(12) 0.0018(11)
O2 0.0416(14) 0.079(2) 0.072(2) -0.001(2) 0.0038(13) 0.0086(14)
O3 0.055(2) 0.071(2) 0.069(2) 0.010(2) 0.0137(15) 0.0025(14)

loop_
_atom_site_label
_atom_site_type_symbol
_atom_site_fract_x
_atom_site_fract_y
_atom_site_fract_z
_atom_site_U_iso_or_equiv
_atom_site_thermal_displace_type
_atom_site_occupancy
_atom_site_calc_flag
_atom_site_refinement_flags
C1 C 0.4762(3) 0.7861(2) 0.7981(7) 0.0582(10) Uani 1 d .
H1 H 0.4796(3) 0.8035(2) 0.6601(7) 0.077 Uiso 1 calc R
C2 C 0.3496(3) 0.7539(2) 0.8168(7) 0.0545(10) Uani 1 d .
H2 H 0.2783(3) 0.7802(2) 0.7843(7) 0.072 Uiso 1 calc R
C3 C 0.3495(3) 0.7040(2) 0.6667(7) 0.0553(10) Uani 1 d .
H3 H 0.2714(3) 0.6869(2) 0.6326(7) 0.074 Uiso 1 calc R
C4 C 0.4548(3) 0.6838(2) 0.5822(7) 0.0524(9) Uani 1 d .
C5 C 0.5859(3) 0.7072(2) 0.6365(8) 0.0608(11) Uani 1 d .
H5 H 0.6193(3) 0.7287(2) 0.5176(8) 0.081 Uiso 1 calc R
C6 C 0.6799(4) 0.6603(2) 0.6913(9) 0.0754(14) Uani 1 d .
H6A H 0.6560(4) 0.6433(2) 0.8229(9) 0.100 Uiso 1 calc R
H6B H 0.7652(4) 0.6769(2) 0.7058(9) 0.100 Uiso 1 calc R
C7 C 0.6824(4) 0.6131(2) 0.5245(9) 0.0723(13) Uani 1 d .
H7A H 0.7153(4) 0.6295(2) 0.3970(9) 0.096 Uiso 1 calc R
H7B H 0.7412(4) 0.5827(2) 0.5673(9) 0.096 Uiso 1 calc R
C8 C 0.5505(4) 0.5864(2) 0.4828(7) 0.0629(11) Uani 1 d .
C9 C 0.4582(4) 0.6362(2) 0.4170(6) 0.0581(10) Uani 1 d .
C10 C 0.3257(4) 0.6130(2) 0.3607(8) 0.0703(12) Uani 1 d .
H10A H 0.2714(4) 0.6448(2) 0.3159(8) 0.093 Uiso 1 calc R
H10B H 0.2865(4) 0.5958(2) 0.4820(8) 0.093 Uiso 1 calc R
C11 C 0.3338(5) 0.5675(2) 0.1873(9) 0.0818(14) Uani 1 d .
H11A H 0.2493(5) 0.5509(2) 0.1645(9) 0.109 Uiso 1 calc R
H11B H 0.3609(5) 0.5861(2) 0.0601(9) 0.109 Uiso 1 calc R
C12 C 0.4286(5) 0.5194(2) 0.2414(10) 0.086(2) Uani 1 d .
H12A H 0.3936(5) 0.4966(2) 0.3540(10) 0.114 Uiso 1 calc R
H12B H 0.4387(5) 0.4941(2) 0.1228(10) 0.114 Uiso 1 calc R
C13 C 0.5585(5) 0.5425(2) 0.3036(9) 0.0759(13) Uani 1 d .
H13A H 0.5983(5) 0.5609(2) 0.1852(9) 0.101 Uiso 1 calc R
H13B H 0.6130(5) 0.5104(2) 0.3451(9) 0.101 Uiso 1 calc R
C14 C 0.4925(4) 0.8339(2) 0.9547(9) 0.0732(14) Uani 1 d .
C15 C 0.5399(4) 0.8238(3) 1.1437(9) 0.084(2) Uani 1 d .
H15A H 0.5469(4) 0.8539(3) 1.2384(9) 0.112 Uiso 1 calc R
H15B H 0.5657(4) 0.7867(3) 1.1802(9) 0.112 Uiso 1 calc R
C16 C 0.4507(7) 0.8913(2) 0.8898(13) 0.125(3) Uani 1 d .
H16A H 0.3611(15) 0.8902(6) 0.8541(90) 0.187 Uiso 1 calc R
H16B H 0.4999(40) 0.9033(11) 0.7717(57) 0.187 Uiso 1 calc R
H16C H 0.4636(54) 0.9183(6) 1.0008(33) 0.187 Uiso 1 calc R
C17 C 0.5014(5) 0.5571(2) 0.6802(8) 0.0793(14) Uani 1 d .
H17A H 0.4855(33) 0.5860(3) 0.7839(20) 0.119 Uiso 1 calc R
H17B H 0.5650(15) 0.5304(12) 0.7296(32) 0.119 Uiso 1 calc R
H17C H 0.4231(19) 0.5367(13) 0.6507(15) 0.119 Uiso 1 calc R
O1 O 0.5796(2) 0.74589(12) 0.8135(5) 0.0610(8) Uani 1 d .
O2 O 0.3342(2) 0.73177(13) 1.0238(5) 0.0639(8) Uani 1 d .
H2' H 0.2603(15) 0.7376(21) 1.0631(31) 0.096 Uiso 1 calc R
O3 O 0.5177(3) 0.66194(12) 0.2356(5) 0.0651(8) Uani 1 d .
H3' H 0.4658(18) 0.6832(19) 0.1779(50) 0.098 Uiso 1 calc R

loop_
_atom_type_symbol
_atom_type_description
_atom_type_scat_dispersion_real
_atom_type_scat_dispersion_imag
_atom_type_scat_source
C C 0.0033 0.0016 'International Tables Vol C Tables 4.2.6.8 and 6.1.1.4'
H H 0.0000 0.0000 'International Tables Vol C Tables 4.2.6.8 and 6.1.1.4'
O O 0.0106 0.0060 'International Tables Vol C Tables 4.2.6.8 and 6.1.1.4'

loop_
_geom_angle_atom_site_label_1
_geom_angle_atom_site_label_2
_geom_angle_atom_site_label_3
_geom_angle
O1 C1 C14 110.3(3)
O1 C1 C2 109.2(3)
C14 C1 C2 113.8(3)
O2 C2 C3 109.1(3)
O2 C2 C1 110.1(3)
C3 C2 C1 108.9(3)
C4 C3 C2 122.8(3)
C3 C4 C5 122.0(4)
C3 C4 C9 124.5(3)
C5 C4 C9 113.5(3)
O1 C5 C6 106.7(4)
O1 C5 C4 111.3(3)
C6 C5 C4 112.6(3)
C5 C6 C7 111.0(4)
C8 C7 C6 113.3(3)
C7 C8 C17 109.2(4)
C7 C8 C13 110.4(4)
C17 C8 C13 110.7(4)
C7 C8 C9 107.6(3)
C17 C8 C9 110.5(3)
C13 C8 C9 108.3(4)
O3 C9 C10 109.6(4)
O3 C9 C4 106.2(3)
C10 C9 C4 113.5(3)
O3 C9 C8 105.1(3)
C10 C9 C8 111.3(3)
C4 C9 C8 110.7(3)
C9 C10 C11 111.4(4)
C12 C11 C10 111.5(4)
C13 C12 C11 112.4(4)
C12 C13 C8 112.6(4)
C15 C14 C16 122.1(5)
C15 C14 C1 121.7(5)
C16 C14 C1 116.1(5)
C1 O1 C5 112.3(3)

loop_
_geom_bond_atom_site_label_1
_geom_bond_atom_site_label_2
_geom_bond_distance
C1 O1 1.424(4)
C1 C14 1.509(6)
C1 C2 1.517(5)
C2 O2 1.442(5)
C2 C3 1.507(5)
C3 C4 1.310(5)
C4 C5 1.506(5)
C4 C9 1.534(6)
C5 O1 1.455(5)
C5 C6 1.501(6)
C6 C7 1.536(7)
C7 C8 1.528(6)
C8 C17 1.532(7)
C8 C13 1.543(6)
C8 C9 1.558(6)
C9 O3 1.454(5)
C9 C10 1.521(6)
C10 C11 1.540(6)
C11 C12 1.526(7)
C12 C13 1.507(7)
C14 C15 1.338(8)
C14 C16 1.458(7)
